data_7037516
loop_
_publ_author_name
'Alm\'a\<si, Miroslav'
'Zele\<n\'ak, Vladim\'ir'
'Zukal, Arno\<st'
'Kuch\'ar, Juraj'
'\<Cejka, Ji\<r\'i'

_publ_section_title
;
 A novel zinc(ii) metal-organic framework with a diamond-like structure:
 synthesis, study of thermal robustness and gas adsorption properties.
;
_journal_issue 3
_journal_name_full 'Dalton transactions (Cambridge, England : 2003)'
_journal_page_first 1233
_journal_page_last 1242
_journal_paper_doi 10.1039/c5dt02437d
_journal_volume 45
_journal_year 2016
_chemical_formula_moiety 'C49 H64 N8 O8 Zn2, 2(C3 H7 O N), 7(H2 O)'
_chemical_formula_sum 'C55 H92 N10 O17 Zn2'
_chemical_formula_weight 1296.12
_space_group_crystal_system tetragonal
_space_group_IT_number 85
_space_group_name_Hall '-P 4a'
_space_group_name_H-M_alt 'P 4/n'
_symmetry_space_group_name_Hall '-P 4a'
_symmetry_space_group_name_H-M 'P 4/n :2'
_atom_sites_solution_hydrogens geom
_audit_creation_method SHELXL-2014/7
_audit_update_record
;
2015-11-09 deposited with the CCDC.
2015-12-02 downloaded from the CCDC.
;
_cell_angle_alpha 90
_cell_angle_beta 90
_cell_angle_gamma 90
_cell_formula_units_Z 2
_cell_length_a 17.1627(10)
_cell_length_b 17.1627(10)
_cell_length_c 12.407(2)
_cell_measurement_reflns_used 1797
_cell_measurement_temperature 173(2)
_cell_measurement_theta_max 26.2400
_cell_measurement_theta_min 3.2230
_cell_volume 3654.6(7)
_computing_cell_refinement
;
<i>CrysAlis PRO</i> (Oxford Diffraction, 2009)
;
_computing_data_collection
;
<i>CrysAlis PRO</i> (Oxford Diffraction, 2009)
;
_computing_data_reduction
;
<i>CrysAlis PRO</i> (Oxford Diffraction, 2009)
;
_computing_molecular_graphics 'Diamond (Crystal Impact, 2010)'
_computing_publication_material SHELXL-2013
_computing_structure_refinement 'SHELXL-2013 (Sheldrick, 2013)'
_computing_structure_solution 'Superflip (Palatinus & Chapuis, 2007)'
_diffrn_ambient_temperature 173(2)
_diffrn_detector_area_resol_mean 8.3438
_diffrn_measured_fraction_theta_full 0.998
_diffrn_measured_fraction_theta_max 0.996
_diffrn_measurement_device_type 'Xcalibur, Sapphire2, large Be window'
_diffrn_measurement_method '\w scans'
_diffrn_radiation_type MoK\a
_diffrn_radiation_wavelength 0.71073
_diffrn_reflns_av_R_equivalents 0.0887
_diffrn_reflns_av_unetI/netI 0.1140
_diffrn_reflns_laue_measured_fraction_full 0.998
_diffrn_reflns_laue_measured_fraction_max 0.996
_diffrn_reflns_limit_h_max 21
_diffrn_reflns_limit_h_min -21
_diffrn_reflns_limit_k_max 14
_diffrn_reflns_limit_k_min -21
_diffrn_reflns_limit_l_max 15
_diffrn_reflns_limit_l_min -10
_diffrn_reflns_number 12383
_diffrn_reflns_point_group_measured_fraction_full 0.998
_diffrn_reflns_point_group_measured_fraction_max 0.996
_diffrn_reflns_theta_full 25.242
_diffrn_reflns_theta_max 26.490
_diffrn_reflns_theta_min 3.121
_diffrn_source 'Enhance (Mo) X-ray Source'
_exptl_absorpt_coefficient_mu 0.720
_exptl_absorpt_correction_T_max 0.933
_exptl_absorpt_correction_T_min 0.925
_exptl_absorpt_correction_type numerical
_exptl_absorpt_process_details
;
[Clark & Reid (1995) in <i>CrysAlis Pro</i> (Oxford Diffraction, 2009)]
;
_exptl_crystal_colour colorless
_exptl_crystal_density_diffrn 1.178
_exptl_crystal_description needle
_exptl_crystal_F_000 1376
_exptl_crystal_size_max 0.5
_exptl_crystal_size_mid 0.1
_exptl_crystal_size_min 0.1
_refine_diff_density_max 0.413
_refine_diff_density_min -0.554
_refine_diff_density_rms 0.066
_refine_ls_extinction_method none
_refine_ls_goodness_of_fit_ref 0.947
_refine_ls_hydrogen_treatment constr
_refine_ls_matrix_type full
_refine_ls_number_parameters 153
_refine_ls_number_reflns 3792
_refine_ls_number_restraints 0
_refine_ls_restrained_S_all 0.947
_refine_ls_R_factor_all 0.1310
_refine_ls_R_factor_gt 0.0639
_refine_ls_shift/su_max 0.000
_refine_ls_shift/su_mean 0.000
_refine_ls_structure_factor_coef Fsqd
_refine_ls_weighting_details 'w=1/[\s^2^(Fo^2^)+(0.0876P)^2^] where P=(Fo^2^+2Fc^2^)/3'
_refine_ls_weighting_scheme calc
_refine_ls_wR_factor_gt 0.1647
_refine_ls_wR_factor_ref 0.2013
_reflns_Friedel_coverage 0.000
_reflns_number_gt 1733
_reflns_number_total 3792
_reflns_threshold_expression 'I > 2\s(I)'
_cod_data_source_file c5dt02437d2.cif
_cod_data_source_block shelx
_cod_depositor_comments 'Adding full bibliography for 7037516.cif.'
_cod_database_code 7037516
_shelx_shelxl_version_number 2014/7
_shelx_space_group_comment
;
The symmetry employed for this shelxl refinement is uniquely defined
by the following loop, which should always be used as a source of
symmetry information in preference to the above space-group names.
They are only intended as comments.
;

loop_
_space_group_symop_operation_xyz
'x, y, z'
'-x+1/2, -y+1/2, z'
'-y+1/2, x, z'
'y, -x+1/2, z'
'-x, -y, -z'
'x-1/2, y-1/2, -z'
'y-1/2, -x, -z'
'-y, x-1/2, -z'

loop_
_atom_site_label
_atom_site_type_symbol
_atom_site_fract_x
_atom_site_fract_y
_atom_site_fract_z
_atom_site_U_iso_or_equiv
_atom_site_adp_type
_atom_site_occupancy
_atom_site_site_symmetry_order
_atom_site_calc_flag
_atom_site_refinement_flags_posn
_atom_site_refinement_flags_adp
_atom_site_refinement_flags_occupancy
Zn1 Zn 0.0000 0.5000 0.5000 0.0462(3) Uani 1 2 d S . P
O1 O -0.05053(18) 0.42321(18) 0.3770(3) 0.0611(9) Uani 1 1 d . . .
C13 C -0.2500 0.2500 0.0000 0.0360(18) Uani 1 4 d S T P
N2 N -0.1141(2) 0.5300(2) 0.5410(3) 0.0590(11) Uani 1 1 d . . .
H2 H -0.1106 0.5629 0.6074 0.071 Uiso 1 1 calc R U .
C10 C -0.1871(2) 0.2858(2) 0.0755(3) 0.0358(9) Uani 1 1 d . . .
O2 O 0.0475(2) 0.3811(3) 0.2797(3) 0.0955(14) Uani 1 1 d . . .
C7 C -0.0799(2) 0.3521(2) 0.2200(3) 0.0431(10) Uani 1 1 d . . .
C8 C -0.1578(2) 0.3671(2) 0.2296(3) 0.0481(11) Uani 1 1 d . . .
H8 H -0.1758 0.4004 0.2856 0.058 Uiso 1 1 calc R U .
C9 C -0.2105(2) 0.3345(2) 0.1590(3) 0.0469(11) Uani 1 1 d . . .
H9 H -0.2644 0.3455 0.1675 0.056 Uiso 1 1 calc R U .
N1 N -0.0071(2) 0.5928(2) 0.3871(3) 0.0643(11) Uani 1 1 d . . .
H1 H -0.0188 0.5695 0.3149 0.077 Uiso 1 1 calc R U .
C6 C -0.0205(3) 0.3894(3) 0.3009(4) 0.0550(12) Uani 1 1 d . . .
C11 C -0.1086(3) 0.2699(2) 0.0663(3) 0.0512(12) Uani 1 1 d . . .
H11 H -0.0907 0.2359 0.0112 0.061 Uiso 1 1 calc R U .
C12 C -0.0552(2) 0.3036(3) 0.1378(4) 0.0552(12) Uani 1 1 d . . .
H12 H -0.0012 0.2931 0.1297 0.066 Uiso 1 1 calc R U .
C4 C -0.1414(3) 0.5811(3) 0.4545(5) 0.0737(16) Uani 1 1 d . . .
H4B H -0.1874 0.6109 0.4792 0.088 Uiso 1 1 calc R U .
H4A H -0.1570 0.5494 0.3914 0.088 Uiso 1 1 calc R U .
C3 C -0.1660(3) 0.4634(3) 0.5680(4) 0.0682(14) Uani 1 1 d . . .
H3A H -0.1750 0.4321 0.5021 0.082 Uiso 1 1 calc R U .
H3B H -0.2169 0.4838 0.5924 0.082 Uiso 1 1 calc R U .
C2 C -0.1330(3) 0.4118(4) 0.6538(5) 0.0796(16) Uani 1 1 d . . .
H2A H -0.1751 0.3768 0.6792 0.096 Uiso 1 1 calc R U .
H2B H -0.1178 0.4450 0.7155 0.096 Uiso 1 1 calc R U .
C5 C -0.0776(3) 0.6366(3) 0.4225(5) 0.0775(16) Uani 1 1 d . . .
H5A H -0.0961 0.6704 0.3630 0.093 Uiso 1 1 calc R U .
H5B H -0.0642 0.6704 0.4845 0.093 Uiso 1 1 calc R U .
C1 C 0.0633(3) 0.6384(3) 0.3765(5) 0.0819(17) Uani 1 1 d . . .
H1B H 0.0741 0.6651 0.4456 0.098 Uiso 1 1 calc R U .
H1A H 0.0555 0.6788 0.3206 0.098 Uiso 1 1 calc R U .

loop_
_atom_site_aniso_label
_atom_site_aniso_U_11
_atom_site_aniso_U_22
_atom_site_aniso_U_33
_atom_site_aniso_U_23
_atom_site_aniso_U_13
_atom_site_aniso_U_12
Zn1 0.0426(4) 0.0470(5) 0.0490(5) -0.0090(3) -0.0034(3) 0.0030(3)
O1 0.059(2) 0.069(2) 0.055(2) -0.0296(17) -0.0078(16) -0.0035(17)
C13 0.038(3) 0.038(3) 0.031(4) 0.000 0.000 0.000
N2 0.051(2) 0.058(2) 0.069(3) -0.028(2) 0.003(2) 0.0003(19)
C10 0.038(2) 0.041(2) 0.028(2) -0.0025(19) -0.0010(18) 0.0042(17)
O2 0.056(2) 0.136(3) 0.095(3) -0.063(3) -0.015(2) 0.001(2)
C7 0.049(3) 0.041(2) 0.040(3) -0.010(2) -0.007(2) 0.0023(19)
C8 0.054(3) 0.054(3) 0.036(3) -0.007(2) -0.003(2) 0.005(2)
C9 0.038(2) 0.061(3) 0.042(3) -0.012(2) -0.002(2) 0.009(2)
N1 0.068(3) 0.057(2) 0.068(3) -0.001(2) -0.010(2) -0.006(2)
C6 0.051(3) 0.054(3) 0.060(3) -0.006(3) 0.001(3) 0.011(2)
C11 0.057(3) 0.055(3) 0.041(3) -0.014(2) 0.001(2) 0.005(2)
C12 0.043(3) 0.064(3) 0.059(3) -0.023(2) -0.001(2) 0.003(2)
C4 0.053(3) 0.060(3) 0.108(5) -0.009(3) -0.016(3) 0.009(3)
C3 0.051(3) 0.083(4) 0.071(4) -0.017(3) 0.002(3) -0.011(3)
C2 0.073(4) 0.093(4) 0.073(4) -0.002(3) 0.005(3) -0.014(3)
C5 0.065(3) 0.060(3) 0.108(5) 0.005(3) -0.019(3) 0.004(3)
C1 0.081(4) 0.079(4) 0.085(4) 0.007(3) 0.001(3) -0.021(3)

loop_
_atom_type_symbol
_atom_type_description
_atom_type_scat_dispersion_real
_atom_type_scat_dispersion_imag
_atom_type_scat_source
C C 0.0033 0.0016 'International Tables Vol C Tables 4.2.6.8 and 6.1.1.4'
H H 0.0000 0.0000 'International Tables Vol C Tables 4.2.6.8 and 6.1.1.4'
N N 0.0061 0.0033 'International Tables Vol C Tables 4.2.6.8 and 6.1.1.4'
O O 0.0106 0.0060 'International Tables Vol C Tables 4.2.6.8 and 6.1.1.4'
Zn Zn 0.2839 1.4301 'International Tables Vol C Tables 4.2.6.8 and 6.1.1.4'

loop_
_geom_angle_atom_site_label_1
_geom_angle_atom_site_label_2
_geom_angle_atom_site_label_3
_geom_angle
_geom_angle_site_symmetry_1
_geom_angle_site_symmetry_3
N2 Zn1 N2 180.0 . 5_566
N2 Zn1 N1 85.53(16) . .
N2 Zn1 N1 94.47(16) 5_566 .
N2 Zn1 N1 94.47(16) . 5_566
N2 Zn1 N1 85.53(16) 5_566 5_566
N1 Zn1 N1 180.0(3) . 5_566
N2 Zn1 O1 86.97(13) . .
N2 Zn1 O1 93.03(13) 5_566 .
N1 Zn1 O1 88.20(14) . .
N1 Zn1 O1 91.80(14) 5_566 .
N2 Zn1 O1 93.03(13) . 5_566
N2 Zn1 O1 86.97(13) 5_566 5_566
N1 Zn1 O1 91.80(14) . 5_566
N1 Zn1 O1 88.20(14) 5_566 5_566
O1 Zn1 O1 180.0 . 5_566
C6 O1 Zn1 131.0(3) . .
C10 C13 C10 111.26(14) . 7
C10 C13 C10 106.0(3) . 2_455
C10 C13 C10 111.26(14) 7 2_455
C10 C13 C10 111.25(14) . 8_565
C10 C13 C10 106.0(3) 7 8_565
C10 C13 C10 111.26(14) 2_455 8_565
C4 N2 C3 115.7(4) . .
C4 N2 Zn1 105.6(3) . .
C3 N2 Zn1 115.3(3) . .
C4 N2 H2 106.5 . .
C3 N2 H2 106.5 . .
Zn1 N2 H2 106.5 . .
C11 C10 C9 117.6(4) . .
C11 C10 C13 123.3(3) . .
C9 C10 C13 119.0(3) . .
C8 C7 C12 118.6(4) . .
C8 C7 C6 120.2(4) . .
C12 C7 C6 121.2(4) . .
C7 C8 C9 120.6(4) . .
C7 C8 H8 119.7 . .
C9 C8 H8 119.7 . .
C8 C9 C10 121.9(4) . .
C8 C9 H9 119.1 . .
C10 C9 H9 119.1 . .
C1 N1 C5 115.6(4) . .
C1 N1 Zn1 114.7(3) . .
C5 N1 Zn1 103.3(3) . .
C1 N1 H1 107.6 . .
C5 N1 H1 107.6 . .
Zn1 N1 H1 107.6 . .
O2 C6 O1 129.3(5) . .
O2 C6 C7 116.2(4) . .
O1 C6 C7 114.5(4) . .
C10 C11 C12 120.3(4) . .
C10 C11 H11 119.8 . .
C12 C11 H11 119.8 . .
C7 C12 C11 121.0(4) . .
C7 C12 H12 119.5 . .
C11 C12 H12 119.5 . .
N2 C4 C5 109.9(4) . .
N2 C4 H4B 109.7 . .
C5 C4 H4B 109.7 . .
N2 C4 H4A 109.7 . .
C5 C4 H4A 109.7 . .
H4B C4 H4A 108.2 . .
N2 C3 C2 112.9(4) . .
N2 C3 H3A 109.0 . .
C2 C3 H3A 109.0 . .
N2 C3 H3B 109.0 . .
C2 C3 H3B 109.0 . .
H3A C3 H3B 107.8 . .
C3 C2 C1 117.1(5) . 5_566
C3 C2 H2A 108.0 . .
C1 C2 H2A 108.0 5_566 .
C3 C2 H2B 108.0 . .
C1 C2 H2B 108.0 5_566 .
H2A C2 H2B 107.3 . .
N1 C5 C4 110.4(4) . .
N1 C5 H5A 109.6 . .
C4 C5 H5A 109.6 . .
N1 C5 H5B 109.6 . .
C4 C5 H5B 109.6 . .
H5A C5 H5B 108.1 . .
N1 C1 C2 111.9(4) . 5_566
N1 C1 H1B 109.2 . .
C2 C1 H1B 109.2 5_566 .
N1 C1 H1A 109.2 . .
C2 C1 H1A 109.2 5_566 .
H1B C1 H1A 107.9 . .

loop_
_geom_bond_atom_site_label_1
_geom_bond_atom_site_label_2
_geom_bond_distance
_geom_bond_site_symmetry_2
Zn1 N2 2.087(3) .
Zn1 N2 2.087(3) 5_566
Zn1 N1 2.125(4) .
Zn1 N1 2.125(4) 5_566
Zn1 O1 2.195(3) .
Zn1 O1 2.195(3) 5_566
O1 C6 1.222(5) .
C13 C10 1.557(4) .
C13 C10 1.557(4) 7
C13 C10 1.557(4) 2_455
C13 C10 1.557(4) 8_565
N2 C4 1.464(6) .
N2 C3 1.487(6) .
N2 H2 1.0000 .
C10 C11 1.379(5) .
C10 C9 1.389(5) .
O2 C6 1.206(5) .
C7 C8 1.366(5) .
C7 C12 1.383(5) .
C7 C6 1.568(6) .
C8 C9 1.379(5) .
C8 H8 0.9500 .
C9 H9 0.9500 .
N1 C1 1.445(6) .
N1 C5 1.491(6) .
N1 H1 1.0000 .
C11 C12 1.400(6) .
C11 H11 0.9500 .
C12 H12 0.9500 .
C4 C5 1.503(7) .
C4 H4B 0.9900 .
C4 H4A 0.9900 .
C3 C2 1.496(7) .
C3 H3A 0.9900 .
C3 H3B 0.9900 .
C2 C1 1.522(7) 5_566
C2 H2A 0.9900 .
C2 H2B 0.9900 .
C5 H5A 0.9900 .
C5 H5B 0.9900 .
C1 C2 1.522(7) 5_566
C1 H1B 0.9900 .
C1 H1A 0.9900 .

loop_
_geom_torsion_atom_site_label_1
_geom_torsion_atom_site_label_2
_geom_torsion_atom_site_label_3
_geom_torsion_atom_site_label_4
_geom_torsion
_geom_torsion_site_symmetry_1
_geom_torsion_site_symmetry_4
C10 C13 C10 C11 7.3(4) 7 .
C10 C13 C10 C11 128.4(4) 2_455 .
C10 C13 C10 C11 -110.6(5) 8_565 .
C10 C13 C10 C9 -170.6(3) 7 .
C10 C13 C10 C9 -49.5(3) 2_455 .
C10 C13 C10 C9 71.5(2) 8_565 .
C12 C7 C8 C9 0.1(7) . .
C6 C7 C8 C9 -179.8(4) . .
C7 C8 C9 C10 -0.3(7) . .
C11 C10 C9 C8 1.0(6) . .
C13 C10 C9 C8 179.0(3) . .
Zn1 O1 C6 O2 10.2(8) . .
Zn1 O1 C6 C7 -169.5(3) . .
C8 C7 C6 O2 -171.4(5) . .
C12 C7 C6 O2 8.7(7) . .
C8 C7 C6 O1 8.3(6) . .
C12 C7 C6 O1 -171.6(4) . .
C9 C10 C11 C12 -1.5(6) . .
C13 C10 C11 C12 -179.4(3) . .
C8 C7 C12 C11 -0.6(7) . .
C6 C7 C12 C11 179.4(4) . .
C10 C11 C12 C7 1.3(7) . .
C3 N2 C4 C5 -169.9(4) . .
Zn1 N2 C4 C5 -41.1(5) . .
C4 N2 C3 C2 177.7(4) . .
Zn1 N2 C3 C2 53.8(5) . .
N2 C3 C2 C1 -70.9(6) . 5_566
C1 N1 C5 C4 -167.2(5) . .
Zn1 N1 C5 C4 -41.1(5) . .
N2 C4 C5 N1 58.2(6) . .
C5 N1 C1 C2 176.8(4) . 5_566
Zn1 N1 C1 C2 56.8(5) . 5_566
